data_7200914
loop_
_publ_author_name
'Shao, Xiangfeng'
'Yamaji, Yuhta'
'Sugimoto, Toyonari'

_publ_section_title
;
 Antiferromagnetic ordering of the FeBr4&#x2212; d-spins via strong
 \p--d interaction in a semiconducting EDT-CP-TTFVS&#x00B7;FeBr4 salt
;
_journal_issue 22
_journal_name_full 'Journal of Materials Chemistry'
_journal_page_first 3688
_journal_paper_doi 10.1039/b900644c
_journal_volume 19
_journal_year 2009
_chemical_formula_moiety 'C14 H10 Br4 Fe S9 '
_chemical_formula_sum 'C14 H10 Br4 Fe S9'
_chemical_formula_weight 842.24
_chemical_melting_point 436
_space_group_IT_number 2
_symmetry_cell_setting triclinic
_symmetry_Int_Tables_number 2
_symmetry_space_group_name_Hall '-P 1'
_symmetry_space_group_name_H-M 'P -1'
_cell_angle_alpha 97.549(2)
_cell_angle_beta 99.3134(18)
_cell_angle_gamma 111.839(2)
_cell_formula_units_Z 2
_cell_length_a 7.8986(6)
_cell_length_b 8.9341(7)
_cell_length_c 19.6260(14)
_cell_measurement_reflns_used 6469
_cell_measurement_temperature 296.1
_cell_measurement_theta_max 27.4
_cell_measurement_theta_min 3.1
_cell_volume 1240.55(16)
_computing_cell_refinement PROCESS-AUTO
_computing_data_collection PROCESS-AUTO
_computing_data_reduction CrystalStructure
_computing_molecular_graphics Ortep3
_computing_publication_material 'CrystalStructure 3.8'
_computing_structure_refinement CRYSTALS
_computing_structure_solution SHELXS97
_diffrn_detector_area_resol_mean 10.00
_diffrn_measured_fraction_theta_full 0.988
_diffrn_measured_fraction_theta_max 0.988
_diffrn_measurement_device_type 'Rigaku RAXIS-RAPID'
_diffrn_measurement_method \w
_diffrn_radiation_type 'Mo K\a'
_diffrn_radiation_wavelength 0.71075
_diffrn_reflns_av_R_equivalents 0.086
_diffrn_reflns_limit_h_max 9
_diffrn_reflns_limit_h_min -10
_diffrn_reflns_limit_k_max 11
_diffrn_reflns_limit_k_min -11
_diffrn_reflns_limit_l_max 25
_diffrn_reflns_limit_l_min -25
_diffrn_reflns_number 12281
_diffrn_reflns_theta_full 27.47
_diffrn_reflns_theta_max 27.47
_exptl_absorpt_coefficient_mu 7.829
_exptl_absorpt_correction_T_max 0.731
_exptl_absorpt_correction_T_min 0.061
_exptl_absorpt_correction_type multi-scan
_exptl_absorpt_process_details
;
Higashi, T. (1995). Program for Absorption Correction.
Rigaku Corporation, Tokyo, Japan.
;
_exptl_crystal_colour black
_exptl_crystal_density_diffrn 2.255
_exptl_crystal_density_meas ?
_exptl_crystal_density_method .
_exptl_crystal_description platelet
_exptl_crystal_F_000 808.00
_exptl_crystal_size_max 0.50
_exptl_crystal_size_mid 0.30
_exptl_crystal_size_min 0.04
_refine_diff_density_max 1.13
_refine_diff_density_min -1.50
_refine_ls_extinction_method none
_refine_ls_goodness_of_fit_ref 1.104
_refine_ls_hydrogen_treatment refall
_refine_ls_number_parameters 263
_refine_ls_number_reflns 2504
_refine_ls_R_factor_gt 0.0631
_refine_ls_shift/su_max 0.0000
_refine_ls_structure_factor_coef F
_refine_ls_weighting_details
;
Chebychev polynomial with 3 parameters (Carruthers & Watkin, 1979)
10.4947 5.3748 8.0925
;
_refine_ls_weighting_scheme calc
_refine_ls_wR_factor_ref 0.0758
_reflns_number_gt 2481
_reflns_number_total 5627
_reflns_threshold_expression F^2^>2.0\s(F^2^)
_cod_data_source_file b900644c.txt
_cod_data_source_block '_EDT-CP-TTFVS-FeBr4'
_cod_original_cell_volume 1240.54(16)
_cod_original_formula_sum 'C14 H10 Br4 Fe S9 '
_cod_database_code 7200914

loop_
_symmetry_equiv_pos_site_id
_symmetry_equiv_pos_as_xyz
1 +X,+Y,+Z
2 -X,-Y,-Z

loop_
_atom_site_label
_atom_site_type_symbol
_atom_site_fract_x
_atom_site_fract_y
_atom_site_fract_z
_atom_site_U_iso_or_equiv
_atom_site_adp_type
_atom_site_occupancy
_atom_site_symmetry_multiplicity
_atom_site_calc_flag
_atom_site_refinement_flags
_atom_site_disorder_assembly
_atom_site_disorder_group
Br(1) Br 0.84467(19) 0.67594(15) 0.89276(7) 0.0702(4) Uani 1.00 1 d . . .
Br(2) Br 0.76708(15) 1.06611(13) 0.87675(7) 0.0663(3) Uani 1.00 1 d . . .
Br(3) Br 1.25628(14) 1.06991(15) 0.88168(6) 0.0653(3) Uani 1.00 1 d . . .
Br(4) Br 0.8615(2) 0.83665(15) 0.72262(6) 0.0797(3) Uani 1.00 1 d . . .
Fe(1) Fe 0.93450(18) 0.91151(16) 0.84568(7) 0.0431(3) Uani 1.00 1 d . . .
S(1) S 0.4718(3) 0.2021(2) 0.49356(11) 0.0422(6) Uani 1.00 1 d . . .
S(2) S 0.7288(3) 0.5024(2) 0.59401(12) 0.0403(5) Uani 1.00 1 d . . .
S(3) S 0.6558(3) 0.3625(2) 0.36872(12) 0.0437(6) Uani 1.00 1 d . . .
S(4) S 0.9054(2) 0.6571(2) 0.47238(11) 0.0384(5) Uani 1.00 1 d . . .
S(5) S 0.2992(3) 0.0316(3) 0.59820(16) 0.0586(8) Uani 1.00 1 d . . .
S(6) S 0.6101(3) 0.3961(3) 0.71966(13) 0.0539(7) Uani 1.00 1 d . . .
S(7) S 0.6331(3) 0.3071(3) 0.21026(12) 0.0518(6) Uani 1.00 1 d . . .
S(8) S 0.9194(3) 0.6289(2) 0.21782(11) 0.0406(6) Uani 1.00 1 d . . .
S(9) S 1.0951(3) 0.8287(2) 0.37098(13) 0.0437(6) Uani 1.00 1 d . . .
C(1) C 0.6495(10) 0.3939(10) 0.5075(4) 0.034(2) Uani 1.00 1 d . . .
C(2) C 0.7283(11) 0.4630(10) 0.4553(4) 0.035(2) Uani 1.00 1 d . . .
C(3) C 0.4631(11) 0.2091(11) 0.5817(5) 0.041(2) Uani 1.00 1 d . . .
C(4) C 0.5795(12) 0.3487(11) 0.6286(4) 0.037(2) Uani 1.00 1 d . . .
C(5) C 0.8104(10) 0.5178(10) 0.3356(4) 0.034(2) Uani 1.00 1 d . . .
C(6) C 0.9340(10) 0.6622(10) 0.3856(4) 0.034(2) Uani 1.00 1 d . . .
C(7) C 0.7961(10) 0.4898(10) 0.2622(4) 0.035(2) Uani 1.00 1 d . . .
C(8) C 0.6757(11) 0.3565(11) 0.1304(4) 0.040(2) Uani 1.00 1 d . . .
C(9) C 0.8052(10) 0.5065(10) 0.1353(4) 0.033(2) Uani 1.00 1 d . . .
C(10) C 0.334(2) 0.079(2) 0.6912(8) 0.107(6) Uani 1.00 1 d . . .
C(11) C 0.507(2) 0.187(2) 0.7328(9) 0.118(6) Uani 1.00 1 d . . .
C(12) C 0.5894(14) 0.2588(12) 0.0562(5) 0.051(2) Uani 1.00 1 d . . .
C(13) C 0.6853(16) 0.3846(14) 0.0140(5) 0.065(3) Uani 1.00 1 d . . .
C(14) C 0.8355(13) 0.5373(11) 0.0641(4) 0.046(2) Uani 1.00 1 d . . .
H(1) H 0.2496 0.1280 0.7007 0.125 Uiso 1.00 1 c R . .
H(2) H 0.3004 -0.0225 0.7066 0.125 Uiso 1.00 1 c R . .
H(3) H 0.5916 0.1368 0.7245 0.140 Uiso 1.00 1 c R . .
H(4) H 0.4992 0.1943 0.7808 0.140 Uiso 1.00 1 c R . .
H(5) H 0.6167 0.1639 0.0486 0.056 Uiso 1.00 1 c R . .
H(6) H 0.4575 0.2264 0.0457 0.056 Uiso 1.00 1 c R . .
H(7) H 0.7395 0.3368 -0.0175 0.071 Uiso 1.00 1 c R . .
H(8) H 0.5948 0.4143 -0.0121 0.071 Uiso 1.00 1 c R . .
H(9) H 0.8195 0.6345 0.0563 0.055 Uiso 1.00 1 c R . .
H(10) H 0.9568 0.5473 0.0593 0.055 Uiso 1.00 1 c R . .

loop_
_atom_site_aniso_label
_atom_site_aniso_U_11
_atom_site_aniso_U_22
_atom_site_aniso_U_33
_atom_site_aniso_U_12
_atom_site_aniso_U_13
_atom_site_aniso_U_23
Br(1) 0.0949(8) 0.0606(7) 0.0630(7) 0.0310(6) 0.0230(6) 0.0335(5)
Br(2) 0.0518(6) 0.0444(6) 0.0956(9) 0.0138(4) 0.0176(5) 0.0065(5)
Br(3) 0.0452(5) 0.0678(8) 0.0689(7) 0.0128(5) 0.0063(5) 0.0060(5)
Br(4) 0.1093(10) 0.0543(7) 0.0362(6) -0.0056(6) 0.0089(6) 0.0050(5)
Fe(1) 0.0481(7) 0.0368(7) 0.0349(7) 0.0083(5) 0.0060(6) 0.0074(5)
S(1) 0.0423(11) 0.0389(13) 0.0327(12) 0.0028(9) 0.0102(10) 0.0040(9)
S(2) 0.0426(11) 0.0380(12) 0.0285(11) 0.0063(9) 0.0033(9) 0.0037(9)
S(3) 0.0483(12) 0.0354(12) 0.0292(11) -0.0019(9) 0.0053(10) 0.0068(9)
S(4) 0.0381(10) 0.0332(12) 0.0315(12) 0.0038(8) 0.0017(9) 0.0055(9)
S(5) 0.0613(15) 0.0469(15) 0.0630(17) 0.0080(12) 0.0328(13) 0.0145(12)
S(6) 0.0634(15) 0.0685(17) 0.0308(12) 0.0255(13) 0.0153(11) 0.0113(11)
S(7) 0.0619(14) 0.0379(14) 0.0286(12) -0.0082(10) 0.0069(11) 0.0066(9)
S(8) 0.0448(12) 0.0341(12) 0.0306(11) 0.0021(9) 0.0082(10) 0.0078(9)
S(9) 0.0422(11) 0.0331(12) 0.0445(13) 0.0024(9) 0.0092(10) 0.0101(9)
C(1) 0.033(4) 0.033(4) 0.027(4) 0.005(3) 0.002(3) 0.008(3)
C(2) 0.039(4) 0.032(4) 0.030(4) 0.010(3) 0.004(3) 0.006(3)
C(3) 0.037(4) 0.044(5) 0.043(5) 0.015(4) 0.010(4) 0.013(4)
C(4) 0.045(4) 0.040(5) 0.035(4) 0.021(4) 0.017(4) 0.011(3)
C(5) 0.035(4) 0.032(4) 0.025(4) 0.004(3) -0.001(3) 0.009(3)
C(6) 0.030(4) 0.033(4) 0.033(4) 0.010(3) 0.002(3) 0.007(3)
C(7) 0.028(3) 0.031(4) 0.039(4) 0.002(3) 0.006(3) 0.014(3)
C(8) 0.040(4) 0.040(5) 0.033(4) 0.010(4) 0.004(4) 0.010(3)
C(9) 0.034(4) 0.034(4) 0.028(4) 0.009(3) 0.007(3) 0.007(3)
C(10) 0.130(13) 0.106(12) 0.076(9) 0.016(10) 0.055(9) 0.044(8)
C(11) 0.094(10) 0.158(16) 0.097(12) 0.019(10) 0.035(9) 0.092(12)
C(12) 0.058(5) 0.037(5) 0.043(5) 0.003(4) 0.021(4) 0.004(4)
C(13) 0.081(7) 0.065(7) 0.032(5) 0.009(5) 0.022(5) -0.001(4)
C(14) 0.057(5) 0.042(5) 0.037(5) 0.016(4) 0.017(4) 0.011(4)

loop_
_atom_type_symbol
_atom_type_description
_atom_type_scat_dispersion_real
_atom_type_scat_dispersion_imag
_atom_type_scat_source
C C 0.003 0.002
;
International Tables for Crystallography
(1992, Vol. C, Tables 4.2.6.8 and 6.1.1.4)
;
H H 0.000 0.000
;
International Tables for Crystallography
(1992, Vol. C, Table 6.1.1.4)
;
S S 0.125 0.123
;
International Tables for Crystallography
(1992, Vol. C, Tables 4.2.6.8 and 6.1.1.4)
;
Fe Fe 0.346 0.844
;
International Tables for Crystallography
(1992, Vol. C, Tables 4.2.6.8 and 6.1.1.4)
;
Br Br -0.290 2.459
;
International Tables for Crystallography
(1992, Vol. C, Tables 4.2.6.8 and 6.1.1.4)
;

loop_
_geom_angle_atom_site_label_1
_geom_angle_atom_site_label_2
_geom_angle_atom_site_label_3
_geom_angle
_geom_angle_publ_flag
_geom_angle_site_symmetry_1
_geom_angle_site_symmetry_2
_geom_angle_site_symmetry_3
Br(1) Fe(1) Br(2) 109.50(7) yes . . .
Br(1) Fe(1) Br(3) 112.12(7) yes . . .
Br(1) Fe(1) Br(4) 109.61(6) yes . . .
Br(2) Fe(1) Br(3) 110.76(6) yes . . .
Br(2) Fe(1) Br(4) 107.49(8) yes . . .
Br(3) Fe(1) Br(4) 107.22(7) yes . . .
C(1) S(1) C(3) 95.5(3) yes . . .
C(1) S(2) C(4) 95.8(3) yes . . .
C(2) S(3) C(5) 97.1(3) yes . . .
C(2) S(4) C(6) 97.9(3) yes . . .
C(3) S(5) C(10) 102.4(6) yes . . .
C(4) S(6) C(11) 97.6(6) yes . . .
C(7) S(7) C(8) 96.1(4) yes . . .
C(7) S(8) C(9) 95.0(3) yes . . .
S(1) C(1) S(2) 115.3(5) yes . . .
S(1) C(1) C(2) 124.6(5) yes . . .
S(2) C(1) C(2) 120.1(5) yes . . .
S(3) C(2) S(4) 115.1(5) yes . . .
S(3) C(2) C(1) 122.4(5) yes . . .
S(4) C(2) C(1) 122.5(5) yes . . .
S(1) C(3) S(5) 114.7(4) yes . . .
S(1) C(3) C(4) 117.5(7) yes . . .
S(5) C(3) C(4) 127.9(8) yes . . .
S(2) C(4) S(6) 114.5(4) yes . . .
S(2) C(4) C(3) 115.8(7) yes . . .
S(6) C(4) C(3) 129.6(7) yes . . .
S(3) C(5) C(6) 116.3(6) yes . . .
S(3) C(5) C(7) 117.4(5) yes . . .
C(6) C(5) C(7) 126.3(7) yes . . .
S(4) C(6) S(9) 118.6(4) yes . . .
S(4) C(6) C(5) 113.7(6) yes . . .
S(9) C(6) C(5) 127.7(7) yes . . .
S(7) C(7) S(8) 115.3(5) yes . . .
S(7) C(7) C(5) 119.1(6) yes . . .
S(8) C(7) C(5) 125.5(5) yes . . .
S(7) C(8) C(9) 115.0(6) yes . . .
S(7) C(8) C(12) 130.8(6) yes . . .
C(9) C(8) C(12) 114.2(8) yes . . .
S(8) C(9) C(8) 118.7(7) yes . . .
S(8) C(9) C(14) 129.9(5) yes . . .
C(8) C(9) C(14) 111.4(6) yes . . .
S(5) C(10) C(11) 120.4(14) yes . . .
S(6) C(11) C(10) 119.5(15) yes . . .
C(8) C(12) C(13) 101.2(6) yes . . .
C(12) C(13) C(14) 109.7(7) yes . . .
C(9) C(14) C(13) 103.0(7) yes . . .
S(5) C(10) H(1) 106.5 no . . .
S(5) C(10) H(2) 107.0 no . . .
C(11) C(10) H(1) 105.4 no . . .
C(11) C(10) H(2) 107.8 no . . .
H(1) C(10) H(2) 109.5 no . . .
S(6) C(11) H(3) 107.1 no . . .
S(6) C(11) H(4) 106.8 no . . .
C(10) C(11) H(3) 105.7 no . . .
C(10) C(11) H(4) 108.0 no . . .
H(3) C(11) H(4) 109.5 no . . .
C(8) C(12) H(5) 111.5 no . . .
C(8) C(12) H(6) 110.7 no . . .
C(13) C(12) H(5) 111.8 no . . .
C(13) C(12) H(6) 111.9 no . . .
H(5) C(12) H(6) 109.5 no . . .
C(12) C(13) H(7) 109.1 no . . .
C(12) C(13) H(8) 109.2 no . . .
C(14) C(13) H(7) 110.1 no . . .
C(14) C(13) H(8) 109.3 no . . .
H(7) C(13) H(8) 109.5 no . . .
C(9) C(14) H(9) 110.6 no . . .
C(9) C(14) H(10) 111.3 no . . .
C(13) C(14) H(9) 111.6 no . . .
C(13) C(14) H(10) 110.8 no . . .
H(9) C(14) H(10) 109.5 no . . .

loop_
_geom_bond_atom_site_label_1
_geom_bond_atom_site_label_2
_geom_bond_distance
_geom_bond_publ_flag
_geom_bond_site_symmetry_1
_geom_bond_site_symmetry_2
Br(1) Fe(1) 2.3235(19) yes . .
Br(2) Fe(1) 2.330(2) yes . .
Br(3) Fe(1) 2.3327(15) yes . .
Br(4) Fe(1) 2.3347(17) yes . .
S(1) C(1) 1.716(7) yes . .
S(1) C(3) 1.736(10) yes . .
S(2) C(1) 1.728(7) yes . .
S(2) C(4) 1.742(9) yes . .
S(3) C(2) 1.710(8) yes . .
S(3) C(5) 1.752(8) yes . .
S(4) C(2) 1.723(7) yes . .
S(4) C(6) 1.759(9) yes . .
S(5) C(3) 1.743(9) yes . .
S(5) C(10) 1.771(15) yes . .
S(6) C(4) 1.737(9) yes . .
S(6) C(11) 1.81(2) yes . .
S(7) C(7) 1.713(7) yes . .
S(7) C(8) 1.734(10) yes . .
S(8) C(7) 1.707(9) yes . .
S(8) C(9) 1.721(7) yes . .
S(9) C(6) 1.653(8) yes . .
C(1) C(2) 1.380(12) yes . .
C(3) C(4) 1.349(10) yes . .
C(5) C(6) 1.414(9) yes . .
C(5) C(7) 1.408(12) yes . .
C(8) C(9) 1.329(11) yes . .
C(8) C(12) 1.499(11) yes . .
C(9) C(14) 1.499(13) yes . .
C(10) C(11) 1.39(2) yes . .
C(12) C(13) 1.529(15) yes . .
C(13) C(14) 1.516(11) yes . .
C(10) H(1) 0.950 no . .
C(10) H(2) 0.950 no . .
C(11) H(3) 0.950 no . .
C(11) H(4) 0.950 no . .
C(12) H(5) 0.950 no . .
C(12) H(6) 0.950 no . .
C(13) H(7) 0.950 no . .
C(13) H(8) 0.950 no . .
C(14) H(9) 0.950 no . .
C(14) H(10) 0.950 no . .

loop_
_geom_contact_atom_site_label_1
_geom_contact_atom_site_label_2
_geom_contact_distance
_geom_contact_publ_flag
_geom_contact_site_symmetry_1
_geom_contact_site_symmetry_2
Br(2) S(7) 3.598(2) ? . 2_666
Br(4) S(2) 3.350(2) ? . .
S(2) Br(4) 3.350(2) ? . .
S(2) C(6) 3.485(10) ? . 2_766
S(4) C(2) 3.594(10) ? . 2_766
S(4) C(3) 3.598(11) ? . 2_666
S(7) Br(2) 3.598(2) ? . 2_666
S(9) C(4) 3.485(11) ? . 2_766
C(1) C(1) 3.536(14) ? . 2_666
C(2) S(4) 3.594(10) ? . 2_766
C(3) S(4) 3.598(11) ? . 2_666
C(4) S(9) 3.485(11) ? . 2_766
C(6) S(2) 3.485(10) ? . 2_766
Br(1) H(6) 3.181 ? . 2_666
Br(1) H(8) 3.428 ? . 1_556
Br(1) H(9) 3.309 ? . 1_556
Br(1) H(10) 3.109 ? . 2_766
Br(2) H(3) 3.324 ? . 1_565
Br(2) H(4) 3.227 ? . 1_565
Br(2) H(6) 3.280 ? . 2_666
Br(2) H(7) 3.069 ? . 1_566
Br(2) H(9) 3.276 ? . 2_776
Br(2) H(10) 3.260 ? . 2_776
Br(3) H(2) 3.531 ? . 1_665
Br(3) H(4) 3.010 ? . 1_665
Br(3) H(5) 3.018 ? . 2_766
Br(3) H(6) 3.218 ? . 1_666
Br(3) H(8) 3.369 ? . 1_666
Br(3) H(9) 3.063 ? . 2_776
Br(4) H(1) 3.338 ? . 1_665
Br(4) H(2) 3.303 ? . 1_665
S(3) H(2) 3.362 ? . 2_656
S(7) H(2) 3.349 ? . 2_656
S(8) H(1) 3.316 ? . 2_666
S(8) H(3) 3.539 ? . 2_766
S(9) H(1) 3.038 ? . 2_666
S(9) H(3) 3.289 ? . 2_766
C(5) H(1) 3.514 ? . 2_666
C(6) H(1) 3.247 ? . 2_666
C(7) H(1) 3.559 ? . 2_666
C(13) H(8) 3.328 ? . 2_665
C(13) H(10) 3.272 ? . 2_765
C(14) H(7) 3.439 ? . 2_765
C(14) H(8) 3.587 ? . 2_665
C(14) H(10) 3.296 ? . 2_765
H(1) Br(4) 3.338 ? . 1_445
H(1) S(8) 3.316 ? . 2_666
H(1) S(9) 3.038 ? . 2_666
H(1) C(5) 3.514 ? . 2_666
H(1) C(6) 3.247 ? . 2_666
H(1) C(7) 3.559 ? . 2_666
H(2) Br(3) 3.531 ? . 1_445
H(2) Br(4) 3.303 ? . 1_445
H(2) S(3) 3.362 ? . 2_656
H(2) S(7) 3.349 ? . 2_656
H(3) Br(2) 3.324 ? . 1_545
H(3) S(8) 3.539 ? . 2_766
H(3) S(9) 3.289 ? . 2_766
H(4) Br(2) 3.227 ? . 1_545
H(4) Br(3) 3.010 ? . 1_445
H(5) Br(3) 3.018 ? . 2_766
H(5) H(5) 2.998 ? . 2_655
H(5) H(6) 3.516 ? . 2_655
H(6) Br(1) 3.181 ? . 2_666
H(6) Br(2) 3.280 ? . 2_666
H(6) Br(3) 3.218 ? . 1_444
H(6) H(5) 3.516 ? . 2_655
H(6) H(8) 3.517 ? . 2_665
H(6) H(9) 3.406 ? . 2_665
H(7) Br(2) 3.069 ? . 1_544
H(7) C(14) 3.439 ? . 2_765
H(7) H(10) 2.552 ? . 2_765
H(8) Br(1) 3.428 ? . 1_554
H(8) Br(3) 3.369 ? . 1_444
H(8) C(13) 3.328 ? . 2_665
H(8) C(14) 3.587 ? . 2_665
H(8) H(6) 3.517 ? . 2_665
H(8) H(8) 2.562 ? . 2_665
H(8) H(9) 3.094 ? . 2_665
H(9) Br(1) 3.309 ? . 1_554
H(9) Br(2) 3.276 ? . 2_776
H(9) Br(3) 3.063 ? . 2_776
H(9) H(6) 3.406 ? . 2_665
H(9) H(8) 3.094 ? . 2_665
H(10) Br(1) 3.109 ? . 2_766
H(10) Br(2) 3.260 ? . 2_776
H(10) C(13) 3.272 ? . 2_765
H(10) C(14) 3.296 ? . 2_765
H(10) H(7) 2.552 ? . 2_765
H(10) H(10) 2.652 ? . 2_765

loop_
_geom_torsion_atom_site_label_1
_geom_torsion_atom_site_label_2
_geom_torsion_atom_site_label_3
_geom_torsion_atom_site_label_4
_geom_torsion
_geom_torsion_publ_flag
_geom_torsion_site_symmetry_1
_geom_torsion_site_symmetry_2
_geom_torsion_site_symmetry_3
_geom_torsion_site_symmetry_4
C(1) S(1) C(3) S(5) -178.6(6) ? . . . .
C(1) S(1) C(3) C(4) 2.2(10) ? . . . .
C(3) S(1) C(1) S(2) -1.9(7) ? . . . .
C(3) S(1) C(1) C(2) 178.2(9) ? . . . .
C(1) S(2) C(4) S(6) 177.8(6) ? . . . .
C(1) S(2) C(4) C(3) 0.3(7) ? . . . .
C(4) S(2) C(1) S(1) 1.2(7) ? . . . .
C(4) S(2) C(1) C(2) -179.0(9) ? . . . .
C(2) S(3) C(5) C(6) 0.1(6) ? . . . .
C(2) S(3) C(5) C(7) -177.9(8) ? . . . .
C(5) S(3) C(2) S(4) 0.4(6) ? . . . .
C(5) S(3) C(2) C(1) 179.8(6) ? . . . .
C(2) S(4) C(6) S(9) -179.7(5) ? . . . .
C(2) S(4) C(6) C(5) 0.6(8) ? . . . .
C(6) S(4) C(2) S(3) -0.6(7) ? . . . .
C(6) S(4) C(2) C(1) 179.9(7) ? . . . .
C(3) S(5) C(10) C(11) -28(2) ? . . . .
C(10) S(5) C(3) S(1) 178.3(9) ? . . . .
C(10) S(5) C(3) C(4) -2.6(13) ? . . . .
C(4) S(6) C(11) C(10) -49.4(17) ? . . . .
C(11) S(6) C(4) S(2) -158.0(8) ? . . . .
C(11) S(6) C(4) C(3) 19.2(13) ? . . . .
C(7) S(7) C(8) C(9) -1.3(9) ? . . . .
C(7) S(7) C(8) C(12) 179.5(10) ? . . . .
C(8) S(7) C(7) S(8) -0.1(5) ? . . . .
C(8) S(7) C(7) C(5) 176.1(8) ? . . . .
C(7) S(8) C(9) C(8) -2.1(9) ? . . . .
C(7) S(8) C(9) C(14) -178.0(10) ? . . . .
C(9) S(8) C(7) S(7) 1.1(6) ? . . . .
C(9) S(8) C(7) C(5) -174.8(9) ? . . . .
S(1) C(1) C(2) S(3) 0.0(13) ? . . . .
S(1) C(1) C(2) S(4) 179.5(6) ? . . . .
S(2) C(1) C(2) S(3) -179.8(5) ? . . . .
S(2) C(1) C(2) S(4) -0.3(9) ? . . . .
S(1) C(3) C(4) S(2) -1.7(12) ? . . . .
S(1) C(3) C(4) S(6) -178.8(7) ? . . . .
S(5) C(3) C(4) S(2) 179.2(6) ? . . . .
S(5) C(3) C(4) S(6) 2.1(17) ? . . . .
S(3) C(5) C(6) S(4) -0.5(10) ? . . . .
S(3) C(5) C(6) S(9) 179.8(4) ? . . . .
S(3) C(5) C(7) S(7) -0.9(11) ? . . . .
S(3) C(5) C(7) S(8) 174.9(5) ? . . . .
C(6) C(5) C(7) S(7) -178.7(8) ? . . . .
C(6) C(5) C(7) S(8) -2.9(15) ? . . . .
C(7) C(5) C(6) S(4) 177.3(8) ? . . . .
C(7) C(5) C(6) S(9) -2.4(16) ? . . . .
S(7) C(8) C(9) S(8) 2.3(12) ? . . . .
S(7) C(8) C(9) C(14) 178.9(7) ? . . . .
S(7) C(8) C(12) C(13) 176.1(9) ? . . . .
C(9) C(8) C(12) C(13) -3.2(13) ? . . . .
C(12) C(8) C(9) S(8) -178.3(8) ? . . . .
C(12) C(8) C(9) C(14) -1.7(13) ? . . . .
S(8) C(9) C(14) C(13) -178.1(9) ? . . . .
C(8) C(9) C(14) C(13) 5.8(13) ? . . . .
S(5) C(10) C(11) S(6) 59(2) ? . . . .
C(8) C(12) C(13) C(14) 6.7(13) ? . . . .
C(12) C(13) C(14) C(9) -7.7(13) ? . . . .
